data_7714175
loop_
_publ_author_name
'Paskaruk, Katia M.'
'Emslie, David J. H.'
'Britten, James F.'

_publ_section_title
;
 A comparison of the coordination behaviour of
 R<sub>2</sub>PCH<sub>2</sub>BMe<sub>2</sub> (R = Me <i>vs.</i> Ph)
 ambiphilic ligands with late transition metals.
;
_journal_name_full 'Dalton transactions (Cambridge, England : 2003)'
_journal_paper_doi 10.1039/d3dt02538a
_journal_year 2023
_chemical_formula_moiety 'C30 H36 B2 Cl2 P2 Pt'
_chemical_formula_sum 'C30 H36 B2 Cl2 P2 Pt'
_chemical_formula_weight 746.14
_chemical_name_systematic '[PtCl29(Ph2PCH2BMe2)2]'
_space_group_crystal_system triclinic
_space_group_IT_number 2
_space_group_name_Hall '-P 1'
_space_group_name_H-M_alt 'P -1'
_atom_sites_solution_hydrogens geom
_atom_sites_solution_primary dual
_audit_creation_date 2023-07-04
_audit_creation_method
;
Olex2 1.5
(compiled 2023.03.06 svn.rbb2c1857 for OlexSys, GUI svn.r6748)
;
_audit_update_record
;
2023-07-18 deposited with the CCDC.	2023-10-03 downloaded from the CCDC.
;
_cell_angle_alpha 76.388(3)
_cell_angle_beta 76.482(3)
_cell_angle_gamma 64.243(3)
_cell_formula_units_Z 2
_cell_length_a 9.9249(7)
_cell_length_b 10.4453(7)
_cell_length_c 17.2973(12)
_cell_measurement_reflns_used 9818
_cell_measurement_temperature 100.0(1)
_cell_measurement_theta_max 33.14
_cell_measurement_theta_min 2.191
_cell_volume 1551.85(19)
_computing_cell_refinement 'SAINT v8.34A (Bruker, 2013)'
_computing_data_reduction 'SAINT v8.34A (Bruker, 2013)'
_computing_molecular_graphics 'Olex2 1.5 (Dolomanov et al., 2009)'
_computing_publication_material 'Olex2 1.5 (Dolomanov et al., 2009)'
_computing_structure_refinement 'XL  (Sheldrick, 2008)'
_computing_structure_solution 'SHELXT 2014/5 (Sheldrick, 2014)'
_diffrn_ambient_temperature 100.0(1)
_diffrn_measured_fraction_theta_full 0.993
_diffrn_measured_fraction_theta_max 0.994
_diffrn_measurement_device_type 'STOE IPDS II'
_diffrn_measurement_method '\f and \w scans'
_diffrn_radiation_type MoK\a
_diffrn_radiation_wavelength 0.71073
_diffrn_reflns_av_R_equivalents 0.0229
_diffrn_reflns_av_unetI/netI 0.0127
_diffrn_reflns_Laue_measured_fraction_full 0.993
_diffrn_reflns_Laue_measured_fraction_max 0.994
_diffrn_reflns_limit_h_max 12
_diffrn_reflns_limit_h_min -12
_diffrn_reflns_limit_k_max 13
_diffrn_reflns_limit_k_min -13
_diffrn_reflns_limit_l_max 21
_diffrn_reflns_limit_l_min -21
_diffrn_reflns_number 46482
_diffrn_reflns_point_group_measured_fraction_full 0.993
_diffrn_reflns_point_group_measured_fraction_max 0.994
_diffrn_reflns_theta_full 25.242
_diffrn_reflns_theta_max 26.372
_diffrn_reflns_theta_min 2.191
_diffrn_source_current 30.0
_diffrn_source_power 1.5
_diffrn_source_voltage 50.0
_diffrn_standards_number 0
_exptl_absorpt_coefficient_mu 4.814
_exptl_absorpt_correction_T_max 0.7466
_exptl_absorpt_correction_T_min 0.5359
_exptl_absorpt_correction_type multi-scan
_exptl_absorpt_process_details
;    
SADABS-2014/4 (Bruker,2014/4) was used for absorption correction. 
wR2(int) was 0.1044 before and 0.0341 after correction. 
The Ratio of minimum to maximum transmission is 0.7178. 
The \l/2 correction factor is 0.00150.
;
_exptl_crystal_colour 'clear colourless'
_exptl_crystal_colour_lustre clear
_exptl_crystal_colour_primary colourless
_exptl_crystal_density_diffrn 1.597
_exptl_crystal_description block
_exptl_crystal_F_000 736
_exptl_crystal_recrystallization_method 'from C6H6 at 298K'
_exptl_crystal_size_max 0.28
_exptl_crystal_size_mid 0.24
_exptl_crystal_size_min 0.1
_refine_diff_density_max 2.250
_refine_diff_density_min -1.078
_refine_diff_density_rms 0.096
_refine_ls_extinction_method none
_refine_ls_goodness_of_fit_ref 1.150
_refine_ls_hydrogen_treatment constr
_refine_ls_matrix_type full
_refine_ls_number_parameters 338
_refine_ls_number_reflns 6321
_refine_ls_number_restraints 0
_refine_ls_restrained_S_all 1.150
_refine_ls_R_factor_all 0.0210
_refine_ls_R_factor_gt 0.0200
_refine_ls_shift/su_max 0.001
_refine_ls_shift/su_mean 0.000
_refine_ls_structure_factor_coef Fsqd
_refine_ls_weighting_details 'w=1/[\s^2^(Fo^2^)+(0.0154P)^2^+5.1951P] where P=(Fo^2^+2Fc^2^)/3'
_refine_ls_weighting_scheme calc
_refine_ls_wR_factor_gt 0.0524
_refine_ls_wR_factor_ref 0.0527
_reflns_Friedel_coverage 0.000
_reflns_number_gt 6087
_reflns_number_total 6321
_reflns_threshold_expression 'I > 2\s(I)'
_cod_data_source_file d3dt02538a3.cif
_cod_data_source_block PtCl2(PhPB)2
_cod_database_code 7714175
_shelx_shelxl_version_number 2019/1
_shelx_space_group_comment
;
The symmetry employed for this shelxl refinement is uniquely defined
by the following loop, which should always be used as a source of
symmetry information in preference to the above space-group names.
They are only intended as comments.
;
_shelx_estimated_absorpt_t_max 0.645
_shelx_estimated_absorpt_t_min 0.346
_olex2_refinement_description
;
1. Fixed Uiso
 At 1.2 times of:
  All C(H) groups, All C(H,H) groups
 At 1.5 times of:
  All C(H,H,H) groups
2.a Secondary CH2 refined with riding coordinates:
 C13(H13A,H13B), C28(H28A,H28B)
2.b Aromatic/amide H refined with riding coordinates:
 C21(H21), C8(H8), C18(H18), C20(H20), C2(H2), C9(H9), C23(H23), C6(H6),
 C17(H17), C10(H10), C3(H3), C27(H27), C5(H5), C11(H11), C24(H24), C19(H19),
 C12(H12), C25(H25), C26(H26), C4(H4)
2.c Idealised Me refined as rotating group:
 C14(H14A,H14B,H14C), C30(H30A,H30B,H30C), C29(H29A,H29B,H29C), C15(H15A,H15B,
 H15C)
;
_olex2_submission_original_sample_id KP204C
_olex2_submission_special_instructions 'No special instructions were received'

loop_
_space_group_symop_operation_xyz
'x, y, z'
'-x, -y, -z'

loop_
_atom_site_label
_atom_site_type_symbol
_atom_site_fract_x
_atom_site_fract_y
_atom_site_fract_z
_atom_site_U_iso_or_equiv
_atom_site_adp_type
_atom_site_occupancy
_atom_site_site_symmetry_order
_atom_site_calc_flag
_atom_site_refinement_flags_posn
_atom_site_refinement_flags_adp
_atom_site_refinement_flags_occupancy
_atom_site_disorder_assembly
_atom_site_disorder_group
Pt1 Pt 0.57478(2) 0.44148(2) 0.26956(2) 0.01315(4) Uani 1 1 d . . . . .
Cl2 Cl 0.35590(9) 0.52718(8) 0.36614(5) 0.02120(16) Uani 1 1 d . . . . .
P2 P 0.62708(9) 0.22387(8) 0.34529(5) 0.01389(15) Uani 1 1 d . . . . .
P1 P 0.77934(9) 0.38745(8) 0.17335(5) 0.01396(15) Uani 1 1 d . . . . .
Cl1 Cl 0.48254(10) 0.67152(9) 0.19081(5) 0.02626(18) Uani 1 1 d . . . . .
C1 C 0.8840(4) 0.2022(3) 0.15330(19) 0.0161(6) Uani 1 1 d . . . . .
C22 C 0.8227(4) 0.1025(3) 0.35336(19) 0.0163(6) Uani 1 1 d . . . . .
C13 C 0.7192(4) 0.4889(3) 0.07750(19) 0.0176(6) Uani 1 1 d . . . . .
H13A H 0.809128 0.473670 0.037467 0.021 Uiso 1 1 calc R U . . .
H13B H 0.660268 0.447785 0.062222 0.021 Uiso 1 1 calc R U . . .
C21 C 0.5471(4) -0.0061(4) 0.3524(2) 0.0212(7) Uani 1 1 d . . . . .
H21 H 0.595523 -0.047642 0.397621 0.025 Uiso 1 1 calc R U . . .
C28 C 0.5380(4) 0.2450(4) 0.44872(19) 0.0173(6) Uani 1 1 d . . . . .
H28A H 0.551563 0.150392 0.478829 0.021 Uiso 1 1 calc R U . . .
H28B H 0.591743 0.282152 0.471510 0.021 Uiso 1 1 calc R U . . .
C16 C 0.5434(4) 0.1278(3) 0.3100(2) 0.0170(6) Uani 1 1 d . . . . .
C8 C 1.0403(4) 0.4465(4) 0.1311(2) 0.0192(7) Uani 1 1 d . . . . .
H8 H 1.053149 0.415306 0.082682 0.023 Uiso 1 1 calc R U . . .
C18 C 0.3967(4) 0.1206(4) 0.2188(2) 0.0246(7) Uani 1 1 d . . . . .
H18 H 0.345942 0.162849 0.174427 0.030 Uiso 1 1 calc R U . . .
C7 C 0.9180(4) 0.4439(3) 0.19117(19) 0.0158(6) Uani 1 1 d . . . . .
C20 C 0.4781(4) -0.0761(4) 0.3265(2) 0.0258(8) Uani 1 1 d . . . . .
H20 H 0.482608 -0.165747 0.353536 0.031 Uiso 1 1 calc R U . . .
C2 C 0.8100(4) 0.1418(4) 0.1223(2) 0.0203(7) Uani 1 1 d . . . . .
H2 H 0.709529 0.194513 0.114662 0.024 Uiso 1 1 calc R U . . .
C9 C 1.1418(4) 0.4955(4) 0.1437(2) 0.0219(7) Uani 1 1 d . . . . .
H9 H 1.221886 0.497977 0.103609 0.026 Uiso 1 1 calc R U . . .
C23 C 0.8883(4) -0.0359(4) 0.3322(2) 0.0219(7) Uani 1 1 d . . . . .
H23 H 0.834952 -0.065154 0.307403 0.026 Uiso 1 1 calc R U . . .
C6 C 1.0345(4) 0.1222(4) 0.1643(2) 0.0214(7) Uani 1 1 d . . . . .
H6 H 1.084024 0.160566 0.185654 0.026 Uiso 1 1 calc R U . . .
C17 C 0.4668(4) 0.1905(4) 0.2438(2) 0.0193(7) Uani 1 1 d . . . . .
H17 H 0.462528 0.279709 0.216048 0.023 Uiso 1 1 calc R U . . .
C10 C 1.1235(4) 0.5413(4) 0.2170(2) 0.0236(7) Uani 1 1 d . . . . .
H10 H 1.191922 0.573424 0.225681 0.028 Uiso 1 1 calc R U . . .
C3 C 0.8863(4) 0.0033(4) 0.1028(2) 0.0257(8) Uani 1 1 d . . . . .
H3 H 0.836371 -0.037038 0.083270 0.031 Uiso 1 1 calc R U . . .
C27 C 0.9075(4) 0.1467(4) 0.3873(2) 0.0234(7) Uani 1 1 d . . . . .
H27 H 0.866022 0.238952 0.400547 0.028 Uiso 1 1 calc R U . . .
C5 C 1.1113(4) -0.0159(4) 0.1432(2) 0.0264(8) Uani 1 1 d . . . . .
H5 H 1.212285 -0.068522 0.149833 0.032 Uiso 1 1 calc R U . . .
C11 C 1.0037(4) 0.5386(4) 0.2762(2) 0.0254(8) Uani 1 1 d . . . . .
H11 H 0.991829 0.568652 0.324862 0.031 Uiso 1 1 calc R U . . .
C24 C 1.0333(4) -0.1295(4) 0.3482(2) 0.0250(7) Uani 1 1 d . . . . .
H24 H 1.075686 -0.221802 0.335017 0.030 Uiso 1 1 calc R U . . .
C19 C 0.4026(4) -0.0122(4) 0.2601(2) 0.0269(8) Uani 1 1 d . . . . .
H19 H 0.355679 -0.058795 0.243357 0.032 Uiso 1 1 calc R U . . .
C12 C 0.9004(4) 0.4909(4) 0.2633(2) 0.0213(7) Uani 1 1 d . . . . .
H12 H 0.819295 0.490581 0.303188 0.026 Uiso 1 1 calc R U . . .
C25 C 1.1152(4) -0.0860(4) 0.3837(2) 0.0276(8) Uani 1 1 d . . . . .
H25 H 1.210858 -0.149857 0.395612 0.033 Uiso 1 1 calc R U . . .
C14 C 0.4930(5) 0.7235(4) 0.0149(2) 0.0314(8) Uani 1 1 d . . . . .
H14A H 0.430108 0.670328 0.031366 0.047 Uiso 1 1 calc R U . . .
H14B H 0.540460 0.713818 -0.039716 0.047 Uiso 1 1 calc R U . . .
H14C H 0.432058 0.823137 0.018927 0.047 Uiso 1 1 calc R U . . .
C30 C 0.2392(4) 0.2983(4) 0.4457(2) 0.0256(7) Uani 1 1 d . . . . .
H30A H 0.139724 0.373791 0.451372 0.038 Uiso 1 1 calc R U . . .
H30B H 0.240154 0.214156 0.483249 0.038 Uiso 1 1 calc R U . . .
H30C H 0.266568 0.276082 0.391876 0.038 Uiso 1 1 calc R U . . .
C26 C 1.0536(4) 0.0531(4) 0.4014(2) 0.0288(8) Uani 1 1 d . . . . .
H26 H 1.110286 0.083858 0.422687 0.035 Uiso 1 1 calc R U . . .
C4 C 1.0376(5) -0.0746(4) 0.1127(2) 0.0281(8) Uani 1 1 d . . . . .
H4 H 1.089291 -0.166375 0.098619 0.034 Uiso 1 1 calc R U . . .
C29 C 0.3049(4) 0.4276(4) 0.5409(2) 0.0248(7) Uani 1 1 d . . . . .
H29A H 0.380342 0.458476 0.545464 0.037 Uiso 1 1 calc R U . . .
H29B H 0.291823 0.361601 0.588050 0.037 Uiso 1 1 calc R U . . .
H29C H 0.210740 0.509516 0.535645 0.037 Uiso 1 1 calc R U . . .
C15 C 0.7043(4) 0.7629(4) 0.0707(3) 0.0303(8) Uani 1 1 d . . . . .
H15A H 0.630996 0.859944 0.072836 0.046 Uiso 1 1 calc R U . . .
H15B H 0.775352 0.759902 0.022095 0.046 Uiso 1 1 calc R U . . .
H15C H 0.756879 0.729707 0.116311 0.046 Uiso 1 1 calc R U . . .
B1 B 0.6203(5) 0.6618(4) 0.0722(2) 0.0212(8) Uani 1 1 d . . . . .
B2 B 0.3578(4) 0.3494(4) 0.4631(2) 0.0208(8) Uani 1 1 d . . . . .

loop_
_atom_site_aniso_label
_atom_site_aniso_U_11
_atom_site_aniso_U_22
_atom_site_aniso_U_33
_atom_site_aniso_U_23
_atom_site_aniso_U_13
_atom_site_aniso_U_12
Pt1 0.01280(6) 0.01164(6) 0.01321(6) -0.00220(4) -0.00176(4) -0.00321(4)
Cl2 0.0169(4) 0.0185(4) 0.0195(4) -0.0023(3) 0.0007(3) -0.0012(3)
P2 0.0129(4) 0.0131(4) 0.0139(4) -0.0020(3) -0.0019(3) -0.0037(3)
P1 0.0143(4) 0.0132(4) 0.0139(4) -0.0027(3) -0.0019(3) -0.0050(3)
Cl1 0.0294(4) 0.0142(4) 0.0221(4) 0.0004(3) 0.0007(3) -0.0007(3)
C1 0.0201(16) 0.0140(15) 0.0121(15) -0.0025(12) 0.0007(12) -0.0062(13)
C22 0.0137(15) 0.0183(15) 0.0132(15) 0.0007(12) -0.0007(12) -0.0052(12)
C13 0.0182(15) 0.0176(16) 0.0157(15) -0.0012(12) -0.0039(12) -0.0061(13)
C21 0.0182(16) 0.0196(16) 0.0240(18) -0.0014(13) -0.0041(13) -0.0066(13)
C28 0.0196(16) 0.0186(16) 0.0120(15) -0.0020(12) -0.0018(12) -0.0066(13)
C16 0.0149(15) 0.0175(15) 0.0176(16) -0.0048(12) 0.0000(12) -0.0057(12)
C8 0.0217(16) 0.0205(16) 0.0143(15) -0.0028(12) -0.0024(13) -0.0075(13)
C18 0.0247(18) 0.0283(19) 0.0230(18) -0.0031(14) -0.0071(14) -0.0112(15)
C7 0.0180(15) 0.0141(15) 0.0148(15) -0.0009(12) -0.0043(12) -0.0058(12)
C20 0.0244(18) 0.0177(17) 0.036(2) -0.0009(15) -0.0053(15) -0.0099(14)
C2 0.0204(16) 0.0205(17) 0.0199(17) -0.0030(13) -0.0030(13) -0.0080(14)
C9 0.0191(16) 0.0250(18) 0.0202(17) -0.0017(14) -0.0003(13) -0.0099(14)
C23 0.0187(16) 0.0205(17) 0.0254(18) -0.0047(14) -0.0024(13) -0.0067(14)
C6 0.0217(17) 0.0209(17) 0.0209(17) -0.0038(13) -0.0037(13) -0.0073(14)
C17 0.0197(16) 0.0172(16) 0.0198(17) -0.0013(13) -0.0035(13) -0.0068(13)
C10 0.0241(17) 0.0282(18) 0.0249(18) -0.0010(14) -0.0068(14) -0.0162(15)
C3 0.035(2) 0.0220(17) 0.0235(18) -0.0067(14) -0.0034(15) -0.0133(16)
C27 0.0207(17) 0.0210(17) 0.0294(19) -0.0049(14) -0.0041(14) -0.0084(14)
C5 0.0219(17) 0.0218(18) 0.0261(19) -0.0029(14) -0.0040(14) -0.0005(14)
C11 0.0312(19) 0.0311(19) 0.0204(18) -0.0089(15) -0.0038(15) -0.0159(16)
C24 0.0187(17) 0.0165(16) 0.033(2) -0.0028(14) -0.0021(14) -0.0017(14)
C19 0.0275(19) 0.0259(18) 0.034(2) -0.0097(15) -0.0053(16) -0.0140(16)
C12 0.0215(17) 0.0254(17) 0.0196(17) -0.0044(13) -0.0001(13) -0.0128(14)
C25 0.0161(16) 0.0271(19) 0.033(2) 0.0009(15) -0.0053(15) -0.0047(14)
C14 0.032(2) 0.028(2) 0.027(2) -0.0021(16) -0.0103(16) -0.0034(16)
C30 0.0189(17) 0.0291(19) 0.0271(19) -0.0068(15) -0.0003(14) -0.0084(15)
C26 0.0212(18) 0.031(2) 0.037(2) -0.0040(16) -0.0100(16) -0.0113(16)
C4 0.036(2) 0.0167(17) 0.0265(19) -0.0081(14) -0.0011(16) -0.0059(15)
C29 0.0223(17) 0.0276(18) 0.0190(17) -0.0072(14) 0.0010(14) -0.0054(15)
C15 0.0292(19) 0.0200(18) 0.040(2) -0.0005(16) -0.0045(17) -0.0103(15)
B1 0.0254(19) 0.0211(19) 0.0143(18) 0.0021(14) -0.0025(15) -0.0094(16)
B2 0.0207(19) 0.0235(19) 0.0153(18) -0.0003(15) -0.0018(14) -0.0081(16)

loop_
_atom_type_symbol
_atom_type_description
_atom_type_scat_dispersion_real
_atom_type_scat_dispersion_imag
_atom_type_scat_source
C C 0.0033 0.0016 'International Tables Vol C Tables 4.2.6.8 and 6.1.1.4'
H H 0.0000 0.0000 'International Tables Vol C Tables 4.2.6.8 and 6.1.1.4'
B B 0.0013 0.0007 'International Tables Vol C Tables 4.2.6.8 and 6.1.1.4'
Cl Cl 0.1484 0.1585 'International Tables Vol C Tables 4.2.6.8 and 6.1.1.4'
P P 0.1023 0.0942 'International Tables Vol C Tables 4.2.6.8 and 6.1.1.4'
Pt Pt -1.7033 8.3905 'International Tables Vol C Tables 4.2.6.8 and 6.1.1.4'

loop_
_geom_angle_atom_site_label_1
_geom_angle_atom_site_label_2
_geom_angle_atom_site_label_3
_geom_angle
_geom_angle_site_symmetry_1
_geom_angle_site_symmetry_3
_geom_angle_publ_flag
P2 Pt1 Cl2 86.84(3) . . ?
P2 Pt1 P1 99.56(3) . . ?
P2 Pt1 Cl1 171.24(3) . . ?
P1 Pt1 Cl2 173.20(3) . . ?
P1 Pt1 Cl1 86.28(3) . . ?
Cl1 Pt1 Cl2 87.63(3) . . ?
B2 Cl2 Pt1 108.41(11) . . ?
C22 P2 Pt1 119.58(11) . . ?
C22 P2 C28 104.31(15) . . ?
C22 P2 C16 107.04(15) . . ?
C28 P2 Pt1 109.50(11) . . ?
C28 P2 C16 106.63(15) . . ?
C16 P2 Pt1 109.03(11) . . ?
C1 P1 Pt1 119.86(10) . . ?
C13 P1 Pt1 108.20(11) . . ?
C13 P1 C1 103.92(15) . . ?
C13 P1 C7 106.74(15) . . ?
C7 P1 Pt1 110.97(11) . . ?
C7 P1 C1 106.27(15) . . ?
B1 Cl1 Pt1 108.57(11) . . ?
C2 C1 P1 117.9(2) . . ?
C6 C1 P1 122.7(3) . . ?
C6 C1 C2 119.3(3) . . ?
C23 C22 P2 122.9(3) . . ?
C27 C22 P2 117.9(3) . . ?
C27 C22 C23 119.1(3) . . ?
P1 C13 H13A 107.8 . . ?
P1 C13 H13B 107.8 . . ?
H13A C13 H13B 107.1 . . ?
B1 C13 P1 118.1(2) . . ?
B1 C13 H13A 107.8 . . ?
B1 C13 H13B 107.8 . . ?
C16 C21 H21 120.1 . . ?
C20 C21 H21 120.1 . . ?
C20 C21 C16 119.8(3) . . ?
P2 C28 H28A 108.1 . . ?
P2 C28 H28B 108.1 . . ?
H28A C28 H28B 107.3 . . ?
B2 C28 P2 117.0(2) . . ?
B2 C28 H28A 108.1 . . ?
B2 C28 H28B 108.1 . . ?
C21 C16 P2 120.3(3) . . ?
C17 C16 P2 120.2(2) . . ?
C17 C16 C21 119.4(3) . . ?
C7 C8 H8 119.9 . . ?
C9 C8 H8 119.9 . . ?
C9 C8 C7 120.3(3) . . ?
C17 C18 H18 120.1 . . ?
C19 C18 H18 120.1 . . ?
C19 C18 C17 119.8(3) . . ?
C8 C7 P1 120.6(2) . . ?
C12 C7 P1 120.3(2) . . ?
C12 C7 C8 119.1(3) . . ?
C21 C20 H20 120.0 . . ?
C19 C20 C21 120.0(3) . . ?
C19 C20 H20 120.0 . . ?
C1 C2 H2 119.8 . . ?
C3 C2 C1 120.3(3) . . ?
C3 C2 H2 119.8 . . ?
C8 C9 H9 120.0 . . ?
C8 C9 C10 120.0(3) . . ?
C10 C9 H9 120.0 . . ?
C22 C23 H23 120.0 . . ?
C24 C23 C22 119.9(3) . . ?
C24 C23 H23 120.0 . . ?
C1 C6 H6 120.0 . . ?
C1 C6 C5 120.1(3) . . ?
C5 C6 H6 120.0 . . ?
C16 C17 H17 119.8 . . ?
C18 C17 C16 120.5(3) . . ?
C18 C17 H17 119.8 . . ?
C9 C10 H10 120.1 . . ?
C11 C10 C9 119.9(3) . . ?
C11 C10 H10 120.1 . . ?
C2 C3 H3 120.1 . . ?
C2 C3 C4 119.9(3) . . ?
C4 C3 H3 120.1 . . ?
C22 C27 H27 119.9 . . ?
C26 C27 C22 120.2(3) . . ?
C26 C27 H27 119.9 . . ?
C6 C5 H5 119.9 . . ?
C4 C5 C6 120.3(3) . . ?
C4 C5 H5 119.9 . . ?
C10 C11 H11 119.9 . . ?
C10 C11 C12 120.2(3) . . ?
C12 C11 H11 119.9 . . ?
C23 C24 H24 119.7 . . ?
C25 C24 C23 120.5(3) . . ?
C25 C24 H24 119.7 . . ?
C18 C19 C20 120.5(3) . . ?
C18 C19 H19 119.8 . . ?
C20 C19 H19 119.8 . . ?
C7 C12 C11 120.5(3) . . ?
C7 C12 H12 119.8 . . ?
C11 C12 H12 119.8 . . ?
C24 C25 H25 120.1 . . ?
C24 C25 C26 119.7(3) . . ?
C26 C25 H25 120.1 . . ?
H14A C14 H14B 109.5 . . ?
H14A C14 H14C 109.5 . . ?
H14B C14 H14C 109.5 . . ?
B1 C14 H14A 109.5 . . ?
B1 C14 H14B 109.5 . . ?
B1 C14 H14C 109.5 . . ?
H30A C30 H30B 109.5 . . ?
H30A C30 H30C 109.5 . . ?
H30B C30 H30C 109.5 . . ?
B2 C30 H30A 109.5 . . ?
B2 C30 H30B 109.5 . . ?
B2 C30 H30C 109.5 . . ?
C27 C26 H26 119.8 . . ?
C25 C26 C27 120.3(3) . . ?
C25 C26 H26 119.8 . . ?
C3 C4 H4 119.9 . . ?
C5 C4 C3 120.2(3) . . ?
C5 C4 H4 119.9 . . ?
H29A C29 H29B 109.5 . . ?
H29A C29 H29C 109.5 . . ?
H29B C29 H29C 109.5 . . ?
B2 C29 H29A 109.5 . . ?
B2 C29 H29B 109.5 . . ?
B2 C29 H29C 109.5 . . ?
H15A C15 H15B 109.5 . . ?
H15A C15 H15C 109.5 . . ?
H15B C15 H15C 109.5 . . ?
B1 C15 H15A 109.5 . . ?
B1 C15 H15B 109.5 . . ?
B1 C15 H15C 109.5 . . ?
C13 B1 Cl1 100.5(2) . . ?
C14 B1 Cl1 101.2(2) . . ?
C14 B1 C13 113.7(3) . . ?
C15 B1 Cl1 102.5(2) . . ?
C15 B1 C13 118.7(3) . . ?
C15 B1 C14 116.2(3) . . ?
C28 B2 Cl2 99.1(2) . . ?
C30 B2 Cl2 104.4(2) . . ?
C30 B2 C28 118.7(3) . . ?
C30 B2 C29 115.0(3) . . ?
C29 B2 Cl2 101.4(2) . . ?
C29 B2 C28 114.4(3) . . ?

loop_
_geom_bond_atom_site_label_1
_geom_bond_atom_site_label_2
_geom_bond_distance
_geom_bond_site_symmetry_2
_geom_bond_publ_flag
Pt1 Cl2 2.3724(8) . ?
Pt1 P2 2.2455(8) . ?
Pt1 P1 2.2531(8) . ?
Pt1 Cl1 2.3660(8) . ?
Cl2 B2 2.186(4) . ?
P2 C22 1.817(3) . ?
P2 C28 1.819(3) . ?
P2 C16 1.821(3) . ?
P1 C1 1.828(3) . ?
P1 C13 1.820(3) . ?
P1 C7 1.823(3) . ?
Cl1 B1 2.181(4) . ?
C1 C2 1.405(5) . ?
C1 C6 1.393(5) . ?
C22 C23 1.403(5) . ?
C22 C27 1.401(5) . ?
C13 H13A 0.9700 . ?
C13 H13B 0.9700 . ?
C13 B1 1.630(5) . ?
C21 H21 0.9300 . ?
C21 C16 1.407(5) . ?
C21 C20 1.393(5) . ?
C28 H28A 0.9700 . ?
C28 H28B 0.9700 . ?
C28 B2 1.635(5) . ?
C16 C17 1.393(5) . ?
C8 H8 0.9300 . ?
C8 C7 1.407(5) . ?
C8 C9 1.389(5) . ?
C18 H18 0.9300 . ?
C18 C17 1.391(5) . ?
C18 C19 1.385(5) . ?
C7 C12 1.394(5) . ?
C20 H20 0.9300 . ?
C20 C19 1.390(5) . ?
C2 H2 0.9300 . ?
C2 C3 1.391(5) . ?
C9 H9 0.9300 . ?
C9 C10 1.405(5) . ?
C23 H23 0.9300 . ?
C23 C24 1.393(5) . ?
C6 H6 0.9300 . ?
C6 C5 1.399(5) . ?
C17 H17 0.9300 . ?
C10 H10 0.9300 . ?
C10 C11 1.382(5) . ?
C3 H3 0.9300 . ?
C3 C4 1.392(5) . ?
C27 H27 0.9300 . ?
C27 C26 1.393(5) . ?
C5 H5 0.9300 . ?
C5 C4 1.383(5) . ?
C11 H11 0.9300 . ?
C11 C12 1.398(5) . ?
C24 H24 0.9300 . ?
C24 C25 1.389(5) . ?
C19 H19 0.9300 . ?
C12 H12 0.9300 . ?
C25 H25 0.9300 . ?
C25 C26 1.389(5) . ?
C14 H14A 0.9600 . ?
C14 H14B 0.9600 . ?
C14 H14C 0.9600 . ?
C14 B1 1.603(5) . ?
C30 H30A 0.9600 . ?
C30 H30B 0.9600 . ?
C30 H30C 0.9600 . ?
C30 B2 1.597(5) . ?
C26 H26 0.9300 . ?
C4 H4 0.9300 . ?
C29 H29A 0.9600 . ?
C29 H29B 0.9600 . ?
C29 H29C 0.9600 . ?
C29 B2 1.602(5) . ?
C15 H15A 0.9600 . ?
C15 H15B 0.9600 . ?
C15 H15C 0.9600 . ?
C15 B1 1.598(5) . ?

loop_
_geom_torsion_atom_site_label_1
_geom_torsion_atom_site_label_2
_geom_torsion_atom_site_label_3
_geom_torsion_atom_site_label_4
_geom_torsion
_geom_torsion_site_symmetry_1
_geom_torsion_site_symmetry_2
_geom_torsion_site_symmetry_3
_geom_torsion_site_symmetry_4
_geom_torsion_publ_flag
Pt1 P2 C22 C23 -122.5(3) . . . . ?
Pt1 P2 C22 C27 61.9(3) . . . . ?
Pt1 P2 C28 B2 51.1(3) . . . . ?
Pt1 P2 C16 C21 -173.8(2) . . . . ?
Pt1 P2 C16 C17 2.2(3) . . . . ?
Pt1 P1 C1 C2 65.5(3) . . . . ?
Pt1 P1 C1 C6 -117.3(3) . . . . ?
Pt1 P1 C13 B1 51.3(3) . . . . ?
Pt1 P1 C7 C8 -167.6(2) . . . . ?
Pt1 P1 C7 C12 9.6(3) . . . . ?
P2 C22 C23 C24 -172.8(3) . . . . ?
P2 C22 C27 C26 174.4(3) . . . . ?
P2 C28 B2 Cl2 -43.4(3) . . . . ?
P2 C28 B2 C30 68.6(4) . . . . ?
P2 C28 B2 C29 -150.5(3) . . . . ?
P2 C16 C17 C18 -177.0(3) . . . . ?
P1 C1 C2 C3 177.4(3) . . . . ?
P1 C1 C6 C5 -176.1(3) . . . . ?
P1 C13 B1 Cl1 -36.7(3) . . . . ?
P1 C13 B1 C14 -144.0(3) . . . . ?
P1 C13 B1 C15 74.0(4) . . . . ?
P1 C7 C12 C11 -177.9(3) . . . . ?
C1 P1 C13 B1 179.8(2) . . . . ?
C1 P1 C7 C8 60.5(3) . . . . ?
C1 P1 C7 C12 -122.3(3) . . . . ?
C1 C2 C3 C4 -1.3(5) . . . . ?
C1 C6 C5 C4 -1.0(5) . . . . ?
C22 P2 C28 B2 -179.8(2) . . . . ?
C22 P2 C16 C21 55.5(3) . . . . ?
C22 P2 C16 C17 -128.5(3) . . . . ?
C22 C23 C24 C25 -1.2(5) . . . . ?
C22 C27 C26 C25 -1.6(6) . . . . ?
C13 P1 C1 C2 -55.4(3) . . . . ?
C13 P1 C1 C6 121.8(3) . . . . ?
C13 P1 C7 C8 -49.9(3) . . . . ?
C13 P1 C7 C12 127.3(3) . . . . ?
C21 C16 C17 C18 -1.1(5) . . . . ?
C21 C20 C19 C18 0.7(6) . . . . ?
C28 P2 C22 C23 114.8(3) . . . . ?
C28 P2 C22 C27 -60.9(3) . . . . ?
C28 P2 C16 C21 -55.7(3) . . . . ?
C28 P2 C16 C17 120.3(3) . . . . ?
C16 P2 C22 C23 2.0(3) . . . . ?
C16 P2 C22 C27 -173.6(3) . . . . ?
C16 P2 C28 B2 -66.8(3) . . . . ?
C16 C21 C20 C19 -1.6(5) . . . . ?
C8 C7 C12 C11 -0.7(5) . . . . ?
C8 C9 C10 C11 -0.5(5) . . . . ?
C7 P1 C1 C2 -167.8(3) . . . . ?
C7 P1 C1 C6 9.4(3) . . . . ?
C7 P1 C13 B1 -68.1(3) . . . . ?
C7 C8 C9 C10 0.6(5) . . . . ?
C20 C21 C16 P2 177.8(3) . . . . ?
C20 C21 C16 C17 1.8(5) . . . . ?
C2 C1 C6 C5 1.1(5) . . . . ?
C2 C3 C4 C5 1.3(6) . . . . ?
C9 C8 C7 P1 177.2(3) . . . . ?
C9 C8 C7 C12 0.0(5) . . . . ?
C9 C10 C11 C12 -0.2(6) . . . . ?
C23 C22 C27 C26 -1.4(5) . . . . ?
C23 C24 C25 C26 -1.8(6) . . . . ?
C6 C1 C2 C3 0.1(5) . . . . ?
C6 C5 C4 C3 -0.2(6) . . . . ?
C17 C18 C19 C20 0.0(6) . . . . ?
C10 C11 C12 C7 0.8(6) . . . . ?
C27 C22 C23 C24 2.8(5) . . . . ?
C24 C25 C26 C27 3.2(6) . . . . ?
C19 C18 C17 C16 0.2(5) . . . . ?
